data_2107008
loop_
_publ_author_name
'Jost, K.H.'
'Schulze, H.J.'

_publ_section_title
;
 Zur Phasentransformation des Kaliumpolyphosphates (K P O3)x
;
_journal_name_full 'Acta Crystallographica B (24,1968-38,1982)'
_journal_page_first 1110
_journal_page_last 1118
_journal_volume 25
_journal_year 1969
_chemical_formula_sum 'K O3 P'
_chemical_name_systematic 'K (P O3)'
_space_group_IT_number 62
_symmetry_space_group_name_Hall '-P 2c 2ab'
_symmetry_space_group_name_H-M 'P b n m'
_cell_angle_alpha 90
_cell_angle_beta 90
_cell_angle_gamma 90
_cell_formula_units_Z 4
_cell_length_a 12.8
_cell_length_b 4.54
_cell_length_c 5.89
_cell_volume 342.280
_citation_journal_id_ASTM ACBCAR
_cod_data_source_file Jost_ACBCAR_1969_1110.cif
_cod_data_source_block K1O3P1
_cod_original_cell_volume 342.2797
_cod_original_sg_symbol_Hall '-P 2ac 2n (z,x,y)'
_cod_original_formula_sum 'K1 O3 P1'
_cod_database_code 2107008

loop_
_symmetry_equiv_pos_as_xyz
x,y,z
x+1/2,-y+1/2,-z
-x+1/2,y+1/2,-z+1/2
-x,-y,z+1/2
-x,-y,-z
-x-1/2,y-1/2,z
x-1/2,-y-1/2,z-1/2
x,y,-z-1/2

loop_
_atom_site_label
_atom_site_type_symbol
_atom_site_fract_x
_atom_site_fract_y
_atom_site_fract_z
_atom_site_occupancy
_atom_site_U_iso_or_equiv
K1 K+1 0.1018 0.2753 0.25 1 0.0
P1 P+5 0.1774 0.8184 0.75 1 0.0
O2 O-2 0.214 0.145 0.75 1 0.0
O1 O-2 0.12 0.75 0.538 1 0.0
